data_7009851
loop_
_publ_author_name
'Biradha, Kumar'
'Fujita, Makoto'

_publ_section_title
;
 Co-ordination polymers containing square grids of dimension
 15&#x2005;\\times &#x2005;15 \%A&#x200A;&#x2020;
;
_journal_issue 21
_journal_name_full 'Journal of the Chemical Society, Dalton Transactions'
_journal_page_first 3805
_journal_paper_doi 10.1039/b004054l
_journal_year 2000
_chemical_formula_sum 'C43 H54 N6 Ni O13'
_chemical_formula_weight 921.63
_chemical_name_systematic
; 
 ? 
;
_space_group_IT_number 9
_symmetry_cell_setting monoclinic
_symmetry_space_group_name_Hall 'C -2yc'
_symmetry_space_group_name_H-M 'C 1 c 1'
_atom_sites_solution_hydrogens geom
_atom_sites_solution_primary direct
_atom_sites_solution_secondary difmap
_audit_creation_method SHELXL-97
_cell_angle_alpha 90.00
_cell_angle_beta 114.785(2)
_cell_angle_gamma 90.00
_cell_formula_units_Z 4
_cell_length_a 16.854(2)
_cell_length_b 15.6263(19)
_cell_length_c 19.144(2)
_cell_measurement_temperature 193(2)
_cell_volume 4577.5(9)
_computing_structure_refinement 'SHELXL-97 (Sheldrick, 1997)'
_computing_structure_solution 'SHELXS-97 (Sheldrick, 1990)'
_diffrn_ambient_temperature 193(2)
_diffrn_measured_fraction_theta_full 0.973
_diffrn_measured_fraction_theta_max 0.973
_diffrn_radiation_monochromator graphite
_diffrn_radiation_source 'fine-focus sealed tube'
_diffrn_radiation_type MoK\a
_diffrn_radiation_wavelength 0.71073
_diffrn_reflns_av_R_equivalents 0.0305
_diffrn_reflns_av_sigmaI/netI 0.0394
_diffrn_reflns_limit_h_max 22
_diffrn_reflns_limit_h_min -22
_diffrn_reflns_limit_k_max 18
_diffrn_reflns_limit_k_min -20
_diffrn_reflns_limit_l_max 23
_diffrn_reflns_limit_l_min -24
_diffrn_reflns_number 14415
_diffrn_reflns_theta_full 27.90
_diffrn_reflns_theta_max 27.90
_diffrn_reflns_theta_min 1.86
_exptl_absorpt_coefficient_mu 0.493
_exptl_absorpt_correction_T_max 0.9524
_exptl_absorpt_correction_T_min 0.9298
_exptl_crystal_density_diffrn 1.337
_exptl_crystal_density_method 'not measured'
_exptl_crystal_F_000 1944
_exptl_crystal_size_max 0.15
_exptl_crystal_size_mid 0.15
_exptl_crystal_size_min 0.10
_refine_diff_density_max 2.460
_refine_diff_density_min -0.600
_refine_diff_density_rms 0.139
_refine_ls_abs_structure_details 'Flack H D (1983), Acta Cryst. A39, 876-881'
_refine_ls_abs_structure_Flack 0.00
_refine_ls_extinction_method none
_refine_ls_goodness_of_fit_ref 1.046
_refine_ls_hydrogen_treatment mixed
_refine_ls_matrix_type full
_refine_ls_number_parameters 556
_refine_ls_number_reflns 8605
_refine_ls_number_restraints 86
_refine_ls_restrained_S_all 1.043
_refine_ls_R_factor_all 0.0776
_refine_ls_R_factor_gt 0.0656
_refine_ls_shift/su_max 0.378
_refine_ls_shift/su_mean 0.055
_refine_ls_structure_factor_coef Fsqd
_refine_ls_weighting_details 'calc w=1/[\s^2^(Fo^2^)+(0.1561P)^2^+6.1965P] where P=(Fo^2^+2Fc^2^)/3'
_refine_ls_weighting_scheme calc
_refine_ls_wR_factor_gt 0.2037
_refine_ls_wR_factor_ref 0.2178
_reflns_number_gt 7120
_reflns_number_total 8605
_reflns_threshold_expression >2sigma(I)
_cod_data_source_file b004054l.txt
_cod_data_source_block 4
_cod_depositor_comments
;
The following automatic conversions were performed:
'_symmetry_cell_setting' value 'Monoclinic' changed to 'monoclinic'
according to '/home/saulius/struct/CIF-dictionaries/cif_core.dic'
dictionary named 'cif_core.dic' version 2.4.1 from 2010-06-29.

Automatic conversion script
Id: cif_fix_enum 1527 2010-12-29 10:47:43Z saulius 
;
_cod_original_cell_volume 4577.5(10)
_cod_original_sg_symbol_H-M Cc
_cod_database_code 7009851

loop_
_symmetry_equiv_pos_as_xyz
'x, y, z'
'x, -y, z+1/2'
'x+1/2, y+1/2, z'
'x+1/2, -y+1/2, z+1/2'

loop_
_atom_site_label
_atom_site_type_symbol
_atom_site_fract_x
_atom_site_fract_y
_atom_site_fract_z
_atom_site_U_iso_or_equiv
_atom_site_adp_type
_atom_site_occupancy
_atom_site_symmetry_multiplicity
_atom_site_calc_flag
_atom_site_refinement_flags
_atom_site_disorder_assembly
_atom_site_disorder_group
Ni1 Ni 0.12751(8) 0.54143(2) 0.46501(8) 0.01957(16) Uani 1 1 d . . .
O11A O 0.0980(4) 0.5422(3) 0.5618(4) 0.0331(15) Uani 1 1 d . . .
O12A O 0.1556(4) 0.5418(2) 0.3675(4) 0.0284(14) Uani 1 1 d . . .
N11A N 0.9942(4) 0.4615(3) 0.8897(4) 0.0232(15) Uani 1 1 d . . .
C11A C 0.9376(4) 0.4142(4) 0.9025(4) 0.0247(15) Uani 1 1 d U . .
H11A H 0.9591 0.3739 0.9433 0.030 Uiso 1 1 calc R . .
C12A C 0.8465(4) 0.4197(5) 0.8590(4) 0.0263(15) Uani 1 1 d U . .
H12A H 0.8087 0.3830 0.8704 0.032 Uiso 1 1 calc R . .
C13A C 0.8127(4) 0.4773(4) 0.8008(4) 0.0191(13) Uani 1 1 d U . .
C14A C 0.8745(5) 0.5295(5) 0.7877(5) 0.0251(16) Uani 1 1 d U . .
H14A H 0.8559 0.5726 0.7491 0.030 Uiso 1 1 calc R . .
C15A C 0.9632(4) 0.5155(5) 0.8332(4) 0.0225(14) Uani 1 1 d U . .
H15A H 1.0040 0.5481 0.8218 0.027 Uiso 1 1 calc R . .
C21A C 0.7178(4) 0.4885(5) 0.7537(4) 0.0218(14) Uani 1 1 d U . .
C22A C 0.6624(5) 0.4162(5) 0.7328(5) 0.0243(15) Uani 1 1 d U . .
H22A H 0.6860 0.3602 0.7457 0.029 Uiso 1 1 calc R . .
C23A C 0.5760(5) 0.4280(5) 0.6945(5) 0.0249(15) Uani 1 1 d U . .
H23A H 0.5394 0.3789 0.6818 0.030 Uiso 1 1 calc R . .
C24A C 0.5365(4) 0.5087(5) 0.6719(4) 0.0219(13) Uani 1 1 d U . .
C25A C 0.5911(5) 0.5791(5) 0.6954(4) 0.0218(14) Uani 1 1 d U . .
H25A H 0.5663 0.6348 0.6837 0.026 Uiso 1 1 calc R . .
C26A C 0.6832(5) 0.5709(5) 0.7367(5) 0.0244(15) Uani 1 1 d U . .
H26A H 0.7200 0.6198 0.7522 0.029 Uiso 1 1 calc R . .
N31A N 0.2614(4) 0.5366(4) 0.5383(4) 0.0237(15) Uani 1 1 d . . .
C31A C 0.2939(5) 0.4762(4) 0.5961(5) 0.0269(16) Uani 1 1 d U . .
H31A H 0.2543 0.4389 0.6046 0.032 Uiso 1 1 calc R . .
C32A C 0.3808(6) 0.4687(5) 0.6413(5) 0.0292(18) Uani 1 1 d U . .
H32A H 0.4007 0.4284 0.6822 0.035 Uiso 1 1 calc R . .
C33A C 0.4403(5) 0.5187(5) 0.6284(4) 0.0255(15) Uani 1 1 d U . .
C34A C 0.4082(5) 0.5834(5) 0.5708(4) 0.0282(16) Uani 1 1 d U . .
H34A H 0.4472 0.6216 0.5626 0.034 Uiso 1 1 calc R . .
C35A C 0.3211(5) 0.5893(5) 0.5280(4) 0.0289(16) Uani 1 1 d U . .
H35A H 0.3001 0.6318 0.4891 0.035 Uiso 1 1 calc R . .
N11B N 0.1276(6) 1.40571(17) 0.4647(5) 0.0219(6) Uani 1 1 d . . .
C11B C 0.1777(5) 1.3601(5) 0.4405(5) 0.0314(18) Uani 1 1 d U . .
H11B H 0.2162 1.3902 0.4245 0.038 Uiso 1 1 calc R . .
C12B C 0.1777(5) 1.2728(4) 0.4370(5) 0.0283(16) Uani 1 1 d U . .
H12B H 0.2123 1.2438 0.4161 0.034 Uiso 1 1 calc R . .
C13B C 0.1248(7) 1.2258(2) 0.4655(6) 0.0205(7) Uani 1 1 d U . .
C14B C 0.0739(5) 1.2722(5) 0.4907(4) 0.0248(15) Uani 1 1 d U . .
H14B H 0.0359 1.2435 0.5081 0.030 Uiso 1 1 calc R . .
C15B C 0.0765(5) 1.3620(4) 0.4916(4) 0.0242(15) Uani 1 1 d U . .
H15B H 0.0418 1.3928 0.5113 0.029 Uiso 1 1 calc R . .
C21B C 0.1255(7) 1.1315(2) 0.4636(6) 0.0207(7) Uani 1 1 d U . .
C22B C 0.1265(5) 1.0861(4) 0.4014(4) 0.0258(16) Uani 1 1 d U . .
H22B H 0.1318 1.1169 0.3608 0.031 Uiso 1 1 calc R . .
C23B C 0.1202(4) 0.9974(5) 0.3966(4) 0.0203(12) Uani 1 1 d U . .
H23B H 0.1123 0.9679 0.3508 0.024 Uiso 1 1 calc R . .
C24B C 0.1263(7) 0.9516(2) 0.4652(7) 0.0229(7) Uani 1 1 d U . .
C25B C 0.1173(4) 0.9971(4) 0.5210(3) 0.0197(12) Uani 1 1 d U . .
H25B H 0.1074 0.9671 0.5598 0.024 Uiso 1 1 calc R . .
C26B C 0.1217(6) 1.0861(5) 0.5247(5) 0.0295(17) Uani 1 1 d U . .
H26B H 0.1221 1.1154 0.5684 0.035 Uiso 1 1 calc R . .
N31B N 0.1268(5) 0.67656(17) 0.4639(5) 0.0224(6) Uani 1 1 d . . .
C31B C 0.1661(5) 0.7202(4) 0.5293(4) 0.0230(14) Uani 1 1 d U . .
H31B H 0.1949 0.6885 0.5755 0.028 Uiso 1 1 calc R . .
C32B C 0.1679(6) 0.8088(5) 0.5343(5) 0.0321(18) Uani 1 1 d U . .
H32B H 0.1948 0.8367 0.5828 0.039 Uiso 1 1 calc R . .
C33B C 0.1285(7) 0.8567(2) 0.4655(7) 0.0228(7) Uani 1 1 d U . .
C34B C 0.0877(5) 0.8108(4) 0.3980(5) 0.0275(15) Uani 1 1 d U . .
H34B H 0.0583 0.8404 0.3508 0.033 Uiso 1 1 calc R . .
C35B C 0.0890(6) 0.7228(5) 0.3983(5) 0.0336(18) Uani 1 1 d U . .
H35B H 0.0624 0.6933 0.3506 0.040 Uiso 1 1 calc R . .
C101 C 0.4290(5) 0.7854(5) 0.1751(4) 0.069(3) Uani 1 1 d GU . .
H101 H 0.4626 0.8084 0.1502 0.083 Uiso 1 1 calc R . .
C102 C 0.3389(5) 0.7776(4) 0.1350(4) 0.084(3) Uani 1 1 d GU . .
H102 H 0.3110 0.7952 0.0828 0.101 Uiso 1 1 calc R . .
C103 C 0.2897(4) 0.7439(4) 0.1713(4) 0.064(3) Uani 1 1 d GU . .
H103 H 0.2281 0.7386 0.1440 0.076 Uiso 1 1 calc R . .
C105 C 0.3306(4) 0.7182(4) 0.2478(4) 0.067(3) Uani 1 1 d GU . .
H105 H 0.2969 0.6952 0.2726 0.081 Uiso 1 1 calc R . .
C104 C 0.4207(4) 0.7260(4) 0.2878(4) 0.058(2) Uani 1 1 d GU . .
H104 H 0.4486 0.7084 0.3401 0.069 Uiso 1 1 calc R . .
C106 C 0.4699(4) 0.7596(4) 0.2515(4) 0.073(3) Uani 1 1 d GU . .
H106 H 0.5314 0.7650 0.2789 0.087 Uiso 1 1 calc R . .
N100 N 0.1735(8) 0.3259(7) 0.2201(6) 0.065(3) Uani 1 1 d . . .
O101 O 0.2125(10) 0.2979(6) 0.2898(6) 0.120(5) Uani 1 1 d . . .
O102 O 0.1211(8) 0.2895(7) 0.1736(6) 0.103(4) Uani 1 1 d . . .
O103 O 0.2085(6) 0.3986(5) 0.2080(4) 0.064(2) Uani 1 1 d . . .
N200 N 0.0718(7) 0.6720(6) 0.2043(5) 0.051(2) Uani 1 1 d . . .
O201 O 0.1383(6) 0.7137(5) 0.2573(6) 0.076(2) Uani 1 1 d . . .
O202 O 0.0499(5) 0.6058(4) 0.2255(5) 0.0558(19) Uani 1 1 d . . .
O203 O 0.0401(8) 0.7021(6) 0.1427(5) 0.094(3) Uani 1 1 d . . .
O1M O 0.4600(4) 0.0194(5) 0.0802(5) 0.071(2) Uani 1 1 d . . .
C1M C 0.3760(7) -0.0031(7) 0.0719(8) 0.070(3) Uani 1 1 d . . .
H1M1 H 0.3804 -0.0464 0.1104 0.105 Uiso 1 1 calc R . .
H1M2 H 0.3427 -0.0265 0.0202 0.105 Uiso 1 1 calc R . .
H1M3 H 0.3462 0.0477 0.0791 0.105 Uiso 1 1 calc R . .
C2M C 0.3172(12) 0.798(2) 0.4260(10) 0.280(19) Uani 1 1 d . . .
H2M1 H 0.2575 0.7943 0.4221 0.419 Uiso 1 1 calc R . .
H2M2 H 0.3241 0.7585 0.3892 0.419 Uiso 1 1 calc R . .
H2M3 H 0.3286 0.8567 0.4144 0.419 Uiso 1 1 calc R . .
O2M O 0.3728(6) 0.7779(5) 0.4960(5) 0.079(2) Uani 1 1 d . . .
O3M O 0.3000(6) 0.4639(5) 0.3544(6) 0.074(3) Uani 1 1 d . . .
C3M C 0.3684(11) 0.5137(13) 0.3551(9) 0.132(7) Uani 1 1 d . . .
H3M1 H 0.3806 0.5596 0.3930 0.198 Uiso 1 1 calc R . .
H3M2 H 0.3523 0.5386 0.3040 0.198 Uiso 1 1 calc R . .
H3M3 H 0.4206 0.4780 0.3687 0.198 Uiso 1 1 calc R . .
O4M O 0.3784(7) 0.2784(9) 0.4273(9) 0.145(5) Uani 1 1 d . . .
C4M C 0.4228(5) 0.3243(4) 0.4972(4) 0.0395(14) Uani 1 1 d . . .
H4M1 H 0.4731 0.3544 0.4956 0.059 Uiso 1 1 calc R . .
H4M2 H 0.4431 0.2842 0.5406 0.059 Uiso 1 1 calc R . .
H4M3 H 0.3829 0.3660 0.5036 0.059 Uiso 1 1 calc R . .
C5M C 0.3777(14) 0.2447(17) 0.2096(12) 0.112(4) Uani 1 1 d . . .
H5M1 H 0.3757 0.2772 0.1651 0.168 Uiso 1 1 calc R . .
H5M2 H 0.3232 0.2124 0.1951 0.168 Uiso 1 1 calc R . .
H5M3 H 0.4272 0.2050 0.2267 0.168 Uiso 1 1 calc R . .
O5M O 0.3875(11) 0.3003(15) 0.2686(14) 0.321(15) Uani 1 1 d . . .

loop_
_atom_site_aniso_label
_atom_site_aniso_U_11
_atom_site_aniso_U_22
_atom_site_aniso_U_33
_atom_site_aniso_U_23
_atom_site_aniso_U_13
_atom_site_aniso_U_12
Ni1 0.0141(2) 0.0122(2) 0.0258(3) -0.0002(4) 0.00187(19) 0.0005(4)
O11A 0.021(3) 0.045(4) 0.031(4) 0.000(2) 0.008(3) -0.001(2)
O12A 0.043(4) 0.010(2) 0.034(3) 0.0087(19) 0.018(3) 0.0081(19)
N11A 0.014(3) 0.015(3) 0.027(4) 0.000(2) -0.005(3) 0.002(2)
C11A 0.007(3) 0.019(3) 0.036(4) 0.007(3) -0.002(3) 0.006(2)
C12A 0.005(3) 0.033(4) 0.036(4) 0.004(3) 0.004(3) -0.002(3)
C13A 0.009(2) 0.019(3) 0.026(3) -0.003(2) 0.003(2) 0.002(2)
C14A 0.015(3) 0.026(3) 0.025(4) 0.010(3) -0.001(3) 0.011(2)
C15A 0.010(3) 0.026(3) 0.026(4) -0.005(3) 0.001(2) -0.001(2)
C21A 0.014(3) 0.031(4) 0.017(3) -0.001(3) 0.004(2) 0.002(2)
C22A 0.018(3) 0.020(3) 0.034(4) 0.001(3) 0.011(3) -0.002(2)
C23A 0.026(3) 0.018(3) 0.023(4) 0.005(3) 0.004(3) 0.000(3)
C24A 0.019(3) 0.022(3) 0.019(3) 0.004(3) 0.002(2) -0.003(2)
C25A 0.021(3) 0.021(3) 0.014(3) 0.004(3) -0.002(3) 0.003(2)
C26A 0.015(3) 0.026(3) 0.030(4) -0.002(3) 0.007(3) -0.005(2)
N31A 0.018(3) 0.023(3) 0.028(4) 0.005(2) 0.008(3) 0.000(2)
C31A 0.027(3) 0.013(3) 0.036(4) 0.011(2) 0.008(3) 0.000(2)
C32A 0.027(4) 0.028(4) 0.031(5) 0.004(3) 0.011(3) -0.010(3)
C33A 0.024(3) 0.026(3) 0.020(3) 0.007(3) 0.003(3) -0.003(3)
C34A 0.035(4) 0.020(3) 0.025(4) 0.010(3) 0.009(3) 0.001(3)
C35A 0.032(4) 0.023(3) 0.030(4) 0.008(3) 0.012(3) -0.009(3)
N11B 0.0194(14) 0.0138(12) 0.0287(17) -0.008(3) 0.0063(13) 0.004(3)
C11B 0.037(4) 0.019(3) 0.046(5) 0.010(3) 0.025(4) -0.004(3)
C12B 0.032(4) 0.015(3) 0.041(5) -0.005(3) 0.018(3) -0.002(3)
C13B 0.0237(19) 0.0163(14) 0.0191(17) 0.003(3) 0.0066(14) -0.002(3)
C14B 0.023(4) 0.022(3) 0.031(4) -0.010(3) 0.013(3) -0.009(3)
C15B 0.019(3) 0.017(3) 0.033(4) -0.001(3) 0.008(3) -0.005(3)
C21B 0.0263(18) 0.0132(13) 0.0211(17) 0.003(3) 0.0085(15) 0.001(3)
C22B 0.042(4) 0.014(3) 0.022(3) -0.004(2) 0.015(3) 0.003(3)
C23B 0.023(3) 0.017(2) 0.014(2) 0.002(2) 0.000(2) -0.001(2)
C24B 0.0239(18) 0.0162(14) 0.0273(19) 0.011(3) 0.0093(15) 0.003(3)
C25B 0.024(3) 0.013(2) 0.012(2) 0.0045(18) -0.003(2) -0.003(2)
C26B 0.045(5) 0.022(3) 0.024(4) -0.008(3) 0.018(4) 0.001(3)
N31B 0.0173(14) 0.0149(12) 0.0294(17) 0.001(3) 0.0043(13) -0.006(3)
C31B 0.022(4) 0.014(3) 0.027(4) 0.000(3) 0.005(3) -0.002(3)
C32B 0.047(5) 0.021(3) 0.023(3) 0.004(3) 0.010(3) 0.008(3)
C33B 0.0233(17) 0.0139(14) 0.0300(19) -0.002(3) 0.0100(15) -0.001(4)
C34B 0.024(4) 0.018(3) 0.031(3) 0.003(3) 0.002(3) 0.009(3)
C35B 0.037(5) 0.023(3) 0.025(4) -0.004(3) -0.003(3) -0.003(3)
C101 0.052(5) 0.059(6) 0.075(6) -0.014(5) 0.007(5) 0.008(5)
C102 0.060(6) 0.090(8) 0.061(6) -0.016(6) -0.015(5) -0.013(6)
C103 0.041(5) 0.032(4) 0.083(6) -0.016(4) -0.008(4) 0.006(3)
C105 0.060(5) 0.058(6) 0.070(6) -0.018(5) 0.014(5) 0.018(5)
C104 0.055(5) 0.049(5) 0.044(4) -0.014(4) -0.003(4) 0.027(4)
C106 0.044(5) 0.093(8) 0.055(5) -0.032(5) -0.005(4) 0.025(5)
N100 0.094(8) 0.056(6) 0.043(6) 0.012(4) 0.027(5) 0.010(5)
O101 0.209(14) 0.068(6) 0.063(6) 0.031(5) 0.036(8) -0.011(7)
O102 0.140(9) 0.112(7) 0.047(5) -0.005(5) 0.028(5) -0.061(7)
O103 0.086(6) 0.059(5) 0.039(4) 0.012(3) 0.019(4) -0.010(4)
N200 0.075(6) 0.046(5) 0.044(5) 0.014(4) 0.036(5) 0.013(4)
O201 0.071(5) 0.046(4) 0.124(7) -0.004(4) 0.053(5) 0.000(3)
O202 0.058(4) 0.037(3) 0.060(5) 0.007(3) 0.012(4) 0.005(3)
O203 0.171(11) 0.081(6) 0.050(5) 0.009(4) 0.067(6) 0.024(6)
O1M 0.026(3) 0.105(5) 0.075(5) -0.047(4) 0.016(3) 0.000(3)
C1M 0.044(5) 0.058(5) 0.108(9) 0.012(5) 0.032(6) -0.001(4)
C2M 0.119(15) 0.65(5) 0.100(13) 0.19(2) 0.074(12) 0.18(2)
O2M 0.105(7) 0.058(4) 0.079(5) 0.011(4) 0.043(5) -0.023(4)
O3M 0.066(5) 0.063(4) 0.106(7) 0.029(4) 0.048(5) 0.013(3)
C3M 0.121(14) 0.22(2) 0.065(8) -0.012(10) 0.053(9) -0.077(13)
O4M 0.065(6) 0.137(10) 0.209(13) -0.070(9) 0.032(8) -0.035(6)
C4M 0.034(3) 0.036(3) 0.042(4) 0.001(3) 0.010(3) -0.001(2)
C5M 0.079(7) 0.155(12) 0.075(8) -0.016(8) 0.006(6) 0.045(7)
O5M 0.128(14) 0.32(3) 0.34(3) -0.11(2) -0.079(16) 0.042(14)

loop_
_atom_type_symbol
_atom_type_description
_atom_type_scat_dispersion_real
_atom_type_scat_dispersion_imag
_atom_type_scat_source
C C 0.0033 0.0016 'International Tables Vol C Tables 4.2.6.8 and 6.1.1.4'
H H 0.0000 0.0000 'International Tables Vol C Tables 4.2.6.8 and 6.1.1.4'
N N 0.0061 0.0033 'International Tables Vol C Tables 4.2.6.8 and 6.1.1.4'
O O 0.0106 0.0060 'International Tables Vol C Tables 4.2.6.8 and 6.1.1.4'
Ni Ni 0.3393 1.1124 'International Tables Vol C Tables 4.2.6.8 and 6.1.1.4'

loop_
_geom_angle_atom_site_label_1
_geom_angle_atom_site_label_2
_geom_angle_atom_site_label_3
_geom_angle
_geom_angle_site_symmetry_1
_geom_angle_site_symmetry_3
_geom_angle_publ_flag
N11A Ni1 N31A 176.47(18) 2_464 . ?
N11A Ni1 O12A 88.0(3) 2_464 . ?
N31A Ni1 O12A 90.8(3) . . ?
N11A Ni1 O11A 91.4(3) 2_464 . ?
N31A Ni1 O11A 89.8(3) . . ?
O12A Ni1 O11A 179.2(3) . . ?
N11A Ni1 N31B 90.9(3) 2_464 . ?
N31A Ni1 N31B 92.5(3) . . ?
O12A Ni1 N31B 89.4(3) . . ?
O11A Ni1 N31B 90.1(3) . . ?
N11A Ni1 N11B 88.7(3) 2_464 1_545 ?
N31A Ni1 N11B 87.9(3) . 1_545 ?
O12A Ni1 N11B 90.0(3) . 1_545 ?
O11A Ni1 N11B 90.5(3) . 1_545 ?
N31B Ni1 N11B 179.3(4) . 1_545 ?
C15A N11A C11A 117.0(6) . . ?
C15A N11A Ni1 121.8(5) . 2_665 ?
C11A N11A Ni1 120.9(5) . 2_665 ?
N11A C11A C12A 123.6(7) . . ?
C13A C12A C11A 120.3(7) . . ?
C12A C13A C14A 115.9(6) . . ?
C12A C13A C21A 123.6(6) . . ?
C14A C13A C21A 120.5(6) . . ?
C15A C14A C13A 118.1(7) . . ?
N11A C15A C14A 124.9(7) . . ?
C26A C21A C22A 120.7(7) . . ?
C26A C21A C13A 119.4(7) . . ?
C22A C21A C13A 119.7(7) . . ?
C23A C22A C21A 118.9(7) . . ?
C22A C23A C24A 123.8(7) . . ?
C25A C24A C23A 116.6(7) . . ?
C25A C24A C33A 121.2(7) . . ?
C23A C24A C33A 122.1(7) . . ?
C24A C25A C26A 122.0(7) . . ?
C21A C26A C25A 117.8(7) . . ?
C35A N31A C31A 117.1(7) . . ?
C35A N31A Ni1 121.9(5) . . ?
C31A N31A Ni1 120.9(5) . . ?
C32A C31A N31A 121.9(7) . . ?
C31A C32A C33A 120.7(8) . . ?
C32A C33A C34A 118.3(8) . . ?
C32A C33A C24A 123.1(7) . . ?
C34A C33A C24A 118.6(7) . . ?
C35A C34A C33A 118.8(7) . . ?
C34A C35A N31A 123.1(7) . . ?
C11B N11B C15B 117.3(3) . . ?
C11B N11B Ni1 122.6(6) . 1_565 ?
C15B N11B Ni1 120.1(5) . 1_565 ?
N11B C11B C12B 124.4(7) . . ?
C11B C12B C13B 118.9(7) . . ?
C14B C13B C12B 116.7(3) . . ?
C14B C13B C21B 123.8(8) . . ?
C12B C13B C21B 119.5(8) . . ?
C13B C14B C15B 121.1(6) . . ?
N11B C15B C14B 121.4(7) . . ?
C26B C21B C22B 118.7(3) . . ?
C26B C21B C13B 119.0(8) . . ?
C22B C21B C13B 122.3(8) . . ?
C23B C22B C21B 122.5(6) . . ?
C22B C23B C24B 117.0(6) . . ?
C25B C24B C23B 117.8(3) . . ?
C25B C24B C33B 122.5(8) . . ?
C23B C24B C33B 119.0(8) . . ?
C24B C25B C26B 123.3(6) . . ?
C25B C26B C21B 119.1(6) . . ?
C31B N31B C35B 117.0(3) . . ?
C31B N31B Ni1 120.2(6) . . ?
C35B N31B Ni1 122.8(6) . . ?
N31B C31B C32B 124.3(7) . . ?
C31B C32B C33B 118.3(7) . . ?
C34B C33B C32B 116.8(3) . . ?
C34B C33B C24B 120.9(8) . . ?
C32B C33B C24B 122.2(8) . . ?
C35B C34B C33B 121.0(7) . . ?
N31B C35B C34B 122.5(7) . . ?
C102 C101 C106 120.0 . . ?
C103 C102 C101 120.0 . . ?
C102 C103 C105 120.0 . . ?
C103 C105 C104 120.0 . . ?
C106 C104 C105 120.0 . . ?
C104 C106 C101 120.0 . . ?
O102 N100 O101 122.8(12) . . ?
O102 N100 O103 123.6(10) . . ?
O101 N100 O103 113.2(11) . . ?
O203 N200 O202 126.8(12) . . ?
O203 N200 O201 117.2(10) . . ?
O202 N200 O201 116.0(9) . . ?

loop_
_geom_bond_atom_site_label_1
_geom_bond_atom_site_label_2
_geom_bond_distance
_geom_bond_site_symmetry_2
_geom_bond_publ_flag
Ni1 N11A 2.101(6) 2_464 ?
Ni1 N31A 2.100(7) . ?
Ni1 O12A 2.110(6) . ?
Ni1 O11A 2.112(6) . ?
Ni1 N31B 2.112(3) . ?
Ni1 N11B 2.121(3) 1_545 ?
N11A C15A 1.297(10) . ?
N11A C11A 1.308(9) . ?
N11A Ni1 2.101(6) 2_665 ?
C11A C12A 1.409(9) . ?
C12A C13A 1.357(10) . ?
C13A C14A 1.427(10) . ?
C13A C21A 1.480(9) . ?
C14A C15A 1.396(9) . ?
C21A C26A 1.394(11) . ?
C21A C22A 1.412(10) . ?
C22A C23A 1.340(11) . ?
C23A C24A 1.407(10) . ?
C24A C25A 1.384(10) . ?
C24A C33A 1.488(10) . ?
C25A C26A 1.423(10) . ?
N31A C35A 1.377(9) . ?
N31A C31A 1.381(9) . ?
C31A C32A 1.359(12) . ?
C32A C33A 1.372(10) . ?
C33A C34A 1.425(10) . ?
C34A C35A 1.351(11) . ?
N11B C11B 1.329(11) . ?
N11B C15B 1.358(11) . ?
N11B Ni1 2.121(3) 1_565 ?
C11B C12B 1.365(9) . ?
C12B C13B 1.428(11) . ?
C13B C14B 1.357(11) . ?
C13B C21B 1.475(4) . ?
C14B C15B 1.402(9) . ?
C21B C26B 1.393(12) . ?
C21B C22B 1.392(11) . ?
C22B C23B 1.391(10) . ?
C23B C24B 1.461(11) . ?
C24B C25B 1.343(12) . ?
C24B C33B 1.483(4) . ?
C25B C26B 1.392(11) . ?
N31B C31B 1.333(11) . ?
N31B C35B 1.354(12) . ?
C31B C32B 1.389(9) . ?
C32B C33B 1.415(12) . ?
C33B C34B 1.382(12) . ?
C34B C35B 1.375(10) . ?
C101 C102 1.3900 . ?
C101 C106 1.3900 . ?
C102 C103 1.3900 . ?
C103 C105 1.3900 . ?
C105 C104 1.3900 . ?
C104 C106 1.3900 . ?
N100 O102 1.112(14) . ?
N100 O101 1.292(13) . ?
N100 O103 1.345(13) . ?
N200 O203 1.171(11) . ?
N200 O202 1.222(11) . ?
N200 O201 1.325(13) . ?
O1M C1M 1.401(11) . ?
C2M O2M 1.312(17) . ?
O3M C3M 1.386(16) . ?
O4M C4M 1.424(14) . ?
C5M O5M 1.38(3) . ?
